data_7213119
loop_
_publ_author_name
'Haberhauer, Gebhard'
'Gleiter, Rolf'
'Irngartinger, Hermann'
'Oeser, Thomas'
'Rominger, Frank'

_publ_section_title
;
 Cyclic diynes with tetramethyldisilyl groups in the bridges. Syntheses
 and properties
;
_journal_issue 10
_journal_name_full 'Journal of the Chemical Society, Perkin Transactions 2'
_journal_page_first 2093
_journal_paper_doi 10.1039/a904409d
_journal_year 1999
_chemical_formula_sum 'C16 H32 Si4'
_chemical_formula_weight 336.8
_chemical_name_systematic
; 
 1,1,2,2,6,6,9,9-Octamethyl-1,2,6,9-tetrasila-
 cyclododeca-4,10-diyne (14) 
;
_space_group_IT_number 14
_symmetry_cell_setting monoclinic
_symmetry_space_group_name_Hall '-P 2ybc'
_symmetry_space_group_name_H-M 'P 1 21/c 1'
_atom_sites_solution_hydrogens geom
_atom_sites_solution_primary direct
_atom_sites_solution_secondary difmap
_audit_creation_method SHELXL-97
_cell_angle_alpha 90.0
_cell_angle_beta 100.58(1)
_cell_angle_gamma 90.0
_cell_formula_units_Z 4
_cell_length_a 8.331(1)
_cell_length_b 21.336(5)
_cell_length_c 12.510(2)
_cell_measurement_reflns_used 75
_cell_measurement_temperature 223(2)
_cell_measurement_theta_max 22.3
_cell_measurement_theta_min 10.0
_cell_volume 2185.9(7)
_computing_structure_refinement 'SHELXL-97 (Sheldrick, 1997)'
_computing_structure_solution 'SHELXS-97 (Sheldrick, 1990)'
_diffrn_ambient_temperature 223(2)
_diffrn_measured_fraction_theta_full 0.973
_diffrn_measured_fraction_theta_max 0.973
_diffrn_measurement_device_type NONIUS_CAD4
_diffrn_measurement_method \w2\q
_diffrn_radiation_monochromator graphite
_diffrn_radiation_source 'fine-focus sealed tube'
_diffrn_radiation_type MoK\a
_diffrn_radiation_wavelength 0.71073
_diffrn_reflns_av_R_equivalents 0.024
_diffrn_reflns_av_sigmaI/netI 0.019
_diffrn_reflns_limit_h_max 10
_diffrn_reflns_limit_h_min 0
_diffrn_reflns_limit_k_max 28
_diffrn_reflns_limit_k_min 0
_diffrn_reflns_limit_l_max 16
_diffrn_reflns_limit_l_min -16
_diffrn_reflns_number 5593
_diffrn_reflns_theta_full 27.98
_diffrn_reflns_theta_max 28.0
_diffrn_reflns_theta_min 2.5
_diffrn_standards_decay_% -0.9
_diffrn_standards_interval_count 100
_diffrn_standards_interval_time 60
_diffrn_standards_number 3
_exptl_absorpt_coefficient_mu 0.26
_exptl_absorpt_correction_T_max 0.998
_exptl_absorpt_correction_T_min 0.974
_exptl_absorpt_correction_type empirical
_exptl_crystal_colour colourless
_exptl_crystal_density_diffrn 1.023
_exptl_crystal_density_method 'not measured'
_exptl_crystal_description prism
_exptl_crystal_F_000 736
_exptl_crystal_size_max 0.48
_exptl_crystal_size_mid 0.48
_exptl_crystal_size_min 0.25
_refine_diff_density_max 0.27
_refine_diff_density_min -0.22
_refine_diff_density_rms 0.045
_refine_ls_extinction_method none
_refine_ls_goodness_of_fit_ref 1.07
_refine_ls_hydrogen_treatment mixed
_refine_ls_matrix_type full
_refine_ls_number_parameters 285
_refine_ls_number_reflns 5249
_refine_ls_number_restraints 0
_refine_ls_restrained_S_all 1.07
_refine_ls_R_factor_all 0.044
_refine_ls_R_factor_gt 0.029
_refine_ls_shift/su_max 0.001
_refine_ls_shift/su_mean 0.000
_refine_ls_structure_factor_coef Fsqd
_refine_ls_weighting_details 'w=1/[\s^2^(Fo^2^)+(0.0432P)^2^+0.3701P] where P=(Fo^2^+2Fc^2^)/3'
_refine_ls_weighting_scheme calc
_refine_ls_wR_factor_gt 0.074
_refine_ls_wR_factor_ref 0.084
_reflns_number_gt 4245
_reflns_number_total 5249
_reflns_threshold_expression >2sigma(I)
_cod_data_source_file 904409dsup1.cif
_cod_data_source_block 718GH150D
_cod_depositor_comments
;
The following automatic conversions were performed:

'_refine_ls_weighting_scheme' value 'calc
w=1/[\s^2^(Fo^2^)+(0.0432P)^2^+0.3701P] where P=(Fo^2^+2Fc^2^)/3' was
changed to 'calc'. New tag '_refine_ls_weighting_details' was
created. The value of the new tag was set to
'w=1/[\s^2^(Fo^2^)+(0.0432P)^2^+0.3701P] where P=(Fo^2^+2Fc^2^)/3'.

Automatic conversion script
Id: cif_fix_values 3143 2015-03-26 13:38:13Z robertas 
;
_cod_original_sg_symbol_H-M 'P 2(1)/c'
_cod_database_code 7213119

loop_
_symmetry_equiv_pos_as_xyz
'x, y, z'
'-x, y+1/2, -z+1/2'
'-x, -y, -z'
'x, -y-1/2, z-1/2'

loop_
_atom_site_label
_atom_site_type_symbol
_atom_site_fract_x
_atom_site_fract_y
_atom_site_fract_z
_atom_site_U_iso_or_equiv
_atom_site_adp_type
_atom_site_occupancy
_atom_site_calc_flag
Si1 Si 0.33699(4) 0.559038(15) 0.72810(3) 0.03128(9) Uani 1 d
Si2 Si 0.11751(4) 0.508776(17) 0.78607(3) 0.03272(9) Uani 1 d
Si6 Si 0.22361(5) 0.322884(19) 0.52960(3) 0.04392(11) Uani 1 d
Si9 Si 0.63548(4) 0.341812(17) 0.82335(3) 0.03843(10) Uani 1 d
C3 C -0.03290(16) 0.48029(7) 0.66262(11) 0.0384(3) Uani 1 d
H3A H -0.131(2) 0.4680(8) 0.6876(13) 0.050(4) Uiso 1 d
H3B H -0.0577(19) 0.5145(8) 0.6175(13) 0.042(4) Uiso 1 d
C4 C 0.03551(16) 0.42832(6) 0.61059(10) 0.0372(3) Uani 1 d
C5 C 0.10110(17) 0.38557(7) 0.57396(11) 0.0416(3) Uani 1 d
C7 C 0.43407(18) 0.33117(7) 0.61076(12) 0.0440(3) Uani 1 d
H7A H 0.509(3) 0.3076(9) 0.5789(16) 0.071(6) Uiso 1 d
H7B H 0.465(2) 0.3744(9) 0.6044(14) 0.057(5) Uiso 1 d
C8 C 0.44925(18) 0.31233(7) 0.73076(12) 0.0414(3) Uani 1 d
H8A H 0.452(2) 0.2682(9) 0.7349(14) 0.053(5) Uiso 1 d
H8B H 0.357(2) 0.3274(8) 0.7546(14) 0.053(5) Uiso 1 d
C10 C 0.61494(17) 0.42717(7) 0.83169(12) 0.0433(3) Uani 1 d
C11 C 0.58137(16) 0.48154(6) 0.83592(11) 0.0400(3) Uani 1 d
C12 C 0.52841(18) 0.54668(6) 0.83471(13) 0.0431(3) Uani 1 d
H12A H 0.611(2) 0.5745(9) 0.8201(14) 0.060(5) Uiso 1 d
H12B H 0.508(2) 0.5574(8) 0.9050(16) 0.061(5) Uiso 1 d
C13 C 0.2978(2) 0.64534(7) 0.71656(16) 0.0533(4) Uani 1 d
H13A H 0.390(3) 0.6650(10) 0.6983(18) 0.080 Uiso 1 d
H13B H 0.282(3) 0.6637(10) 0.7823(18) 0.080 Uiso 1 d
H13C H 0.209(3) 0.6532(10) 0.6595(18) 0.080 Uiso 1 d
C14 C 0.3780(2) 0.53061(9) 0.59548(13) 0.0504(4) Uani 1 d
H14A H 0.292(3) 0.5409(10) 0.5399(17) 0.076 Uiso 1 d
H14B H 0.394(3) 0.4874(11) 0.5934(16) 0.076 Uiso 1 d
H14C H 0.470(3) 0.5506(10) 0.5779(16) 0.076 Uiso 1 d
C15 C 0.0111(2) 0.56503(9) 0.86354(15) 0.0537(4) Uani 1 d
H15A H -0.079(3) 0.5459(10) 0.8810(18) 0.080 Uiso 1 d
H15B H -0.020(3) 0.6016(11) 0.8232(18) 0.080 Uiso 1 d
H15C H 0.086(3) 0.5752(10) 0.9287(18) 0.080 Uiso 1 d
C16 C 0.1824(2) 0.44049(8) 0.87624(12) 0.0477(3) Uani 1 d
H16A H 0.252(3) 0.4532(10) 0.9336(18) 0.072 Uiso 1 d
H16B H 0.232(2) 0.4093(10) 0.8428(17) 0.072 Uiso 1 d
H16C H 0.089(2) 0.4249(9) 0.9048(16) 0.072 Uiso 1 d
C17 C 0.2261(3) 0.33262(13) 0.38223(15) 0.0723(6) Uani 1 d
H17A H 0.121(4) 0.3279(12) 0.340(2) 0.108 Uiso 1 d
H17B H 0.297(3) 0.3038(12) 0.363(2) 0.108 Uiso 1 d
H17C H 0.265(3) 0.3743(13) 0.368(2) 0.108 Uiso 1 d
C18 C 0.1345(3) 0.24572(10) 0.5548(2) 0.0776(6) Uani 1 d
H18A H 0.124(4) 0.2406(13) 0.625(2) 0.116 Uiso 1 d
H18B H 0.200(3) 0.2134(15) 0.537(2) 0.116 Uiso 1 d
H18C H 0.033(4) 0.2420(12) 0.513(2) 0.116 Uiso 1 d
C19 C 0.6442(3) 0.30887(9) 0.96163(15) 0.0590(4) Uani 1 d
H19A H 0.738(3) 0.3249(11) 1.0127(19) 0.089 Uiso 1 d
H19B H 0.654(3) 0.2650(12) 0.9575(18) 0.089 Uiso 1 d
H19C H 0.547(3) 0.3201(11) 0.9840(19) 0.089 Uiso 1 d
C20 C 0.8220(2) 0.32085(8) 0.77014(18) 0.0565(4) Uani 1 d
H20A H 0.823(3) 0.3368(11) 0.6988(19) 0.085 Uiso 1 d
H20B H 0.829(3) 0.2786(12) 0.7598(18) 0.085 Uiso 1 d
H20C H 0.920(3) 0.3355(10) 0.8199(18) 0.085 Uiso 1 d

loop_
_atom_site_aniso_label
_atom_site_aniso_U_11
_atom_site_aniso_U_22
_atom_site_aniso_U_33
_atom_site_aniso_U_23
_atom_site_aniso_U_13
_atom_site_aniso_U_12
Si1 0.03097(17) 0.03028(16) 0.03307(17) -0.00145(12) 0.00715(12) -0.00095(12)
Si2 0.02995(16) 0.04138(19) 0.02774(16) -0.00358(13) 0.00772(12) -0.00226(13)
Si6 0.0464(2) 0.0443(2) 0.0389(2) -0.01137(16) 0.00238(16) -0.00185(16)
Si9 0.03604(19) 0.03186(18) 0.0455(2) 0.00327(15) 0.00254(15) -0.00140(14)
C3 0.0331(6) 0.0460(7) 0.0352(6) -0.0037(5) 0.0041(5) -0.0013(5)
C4 0.0347(6) 0.0458(7) 0.0298(6) -0.0013(5) 0.0029(5) -0.0074(5)
C5 0.0417(7) 0.0469(7) 0.0357(6) -0.0040(6) 0.0060(5) -0.0055(6)
C7 0.0428(7) 0.0452(8) 0.0436(7) -0.0066(6) 0.0075(6) 0.0003(6)
C8 0.0398(7) 0.0341(7) 0.0487(8) 0.0005(6) 0.0038(6) -0.0030(5)
C10 0.0377(7) 0.0392(7) 0.0507(8) 0.0010(6) 0.0022(6) -0.0009(5)
C11 0.0308(6) 0.0388(7) 0.0474(7) -0.0014(6) -0.0005(5) -0.0019(5)
C12 0.0373(7) 0.0337(6) 0.0543(9) -0.0058(6) -0.0025(6) -0.0015(5)
C13 0.0593(10) 0.0350(7) 0.0654(10) 0.0058(7) 0.0115(8) 0.0047(7)
C14 0.0569(9) 0.0565(9) 0.0429(8) -0.0079(7) 0.0223(7) -0.0121(8)
C15 0.0476(8) 0.0671(11) 0.0502(9) -0.0169(8) 0.0194(7) 0.0022(8)
C16 0.0488(8) 0.0585(9) 0.0357(7) 0.0081(6) 0.0070(6) -0.0051(7)
C17 0.0704(12) 0.1041(16) 0.0415(9) -0.0180(10) 0.0080(8) 0.0144(12)
C18 0.0789(14) 0.0500(10) 0.0955(16) -0.0105(11) -0.0059(12) -0.0193(10)
C19 0.0684(11) 0.0547(9) 0.0502(9) 0.0084(8) 0.0009(8) -0.0071(9)
C20 0.0423(8) 0.0411(8) 0.0880(13) 0.0025(8) 0.0168(8) -0.0011(6)

loop_
_atom_type_symbol
_atom_type_description
_atom_type_scat_dispersion_real
_atom_type_scat_dispersion_imag
_atom_type_scat_source
C C 0.0033 0.0016 'International Tables Vol C Tables 4.2.6.8 and 6.1.1.4'
H H 0.0000 0.0000 'International Tables Vol C Tables 4.2.6.8 and 6.1.1.4'
Si Si 0.0817 0.0704 'International Tables Vol C Tables 4.2.6.8 and 6.1.1.4'

loop_
_geom_angle_atom_site_label_1
_geom_angle_atom_site_label_2
_geom_angle_atom_site_label_3
_geom_angle
C14 Si1 C13 108.11(9)
C14 Si1 C12 108.27(8)
C13 Si1 C12 107.63(8)
C14 Si1 Si2 114.13(6)
C13 Si1 Si2 109.79(6)
C12 Si1 Si2 108.71(5)
C16 Si2 C15 107.55(9)
C16 Si2 C3 108.47(7)
C15 Si2 C3 108.81(7)
C16 Si2 Si1 112.90(6)
C15 Si2 Si1 109.76(6)
C3 Si2 Si1 109.26(5)
C5 Si6 C18 109.51(10)
C5 Si6 C17 109.13(9)
C18 Si6 C17 110.20(12)
C5 Si6 C7 106.65(7)
C18 Si6 C7 110.89(9)
C17 Si6 C7 110.39(9)
C10 Si9 C20 110.68(7)
C10 Si9 C19 108.12(8)
C20 Si9 C19 110.57(10)
C10 Si9 C8 107.12(6)
C20 Si9 C8 110.60(8)
C19 Si9 C8 109.66(8)
C4 C3 Si2 110.70(9)
C4 C3 H3A 111.3(10)
Si2 C3 H3A 107.2(10)
C4 C3 H3B 113.0(10)
Si2 C3 H3B 106.5(10)
H3A C3 H3B 107.9(14)
C5 C4 C3 175.26(13)
C4 C5 Si6 173.08(12)
C8 C7 Si6 114.04(10)
C8 C7 H7A 109.3(12)
Si6 C7 H7A 110.5(12)
C8 C7 H7B 110.8(10)
Si6 C7 H7B 106.4(11)
H7A C7 H7B 105.5(16)
C7 C8 Si9 115.34(10)
C7 C8 H8A 108.2(10)
Si9 C8 H8A 107.0(11)
C7 C8 H8B 107.3(11)
Si9 C8 H8B 109.0(11)
H8A C8 H8B 110.0(15)
C11 C10 Si9 171.93(13)
C10 C11 C12 175.34(14)
C11 C12 Si1 110.68(9)
C11 C12 H12A 111.5(11)
Si1 C12 H12A 108.9(11)
C11 C12 H12B 108.9(11)
Si1 C12 H12B 110.0(11)
H12A C12 H12B 106.7(15)
Si1 C13 H13A 108.6(13)
Si1 C13 H13B 113.1(13)
H13A C13 H13B 106.0(18)
Si1 C13 H13C 109.6(13)
H13A C13 H13C 107.5(18)
H13B C13 H13C 111.7(19)
Si1 C14 H14A 110.5(13)
Si1 C14 H14B 113.6(13)
H14A C14 H14B 108.1(18)
Si1 C14 H14C 110.7(13)
H14A C14 H14C 105.3(17)
H14B C14 H14C 108.3(18)
Si2 C15 H15A 109.0(14)
Si2 C15 H15B 111.6(13)
H15A C15 H15B 109.8(19)
Si2 C15 H15C 106.7(13)
H15A C15 H15C 109.5(18)
H15B C15 H15C 110.1(18)
Si2 C16 H16A 109.2(14)
Si2 C16 H16B 113.2(13)
H16A C16 H16B 108.2(18)
Si2 C16 H16C 109.0(11)
H16A C16 H16C 104.9(17)
H16B C16 H16C 112.0(17)
Si6 C17 H17A 111.5(16)
Si6 C17 H17B 108.1(17)
H17A C17 H17B 111(2)
Si6 C17 H17C 110.6(15)
H17A C17 H17C 107(2)
H17B C17 H17C 108(2)
Si6 C18 H18A 112.5(18)
Si6 C18 H18B 110.2(18)
H18A C18 H18B 108(2)
Si6 C18 H18C 109.7(17)
H18A C18 H18C 108(2)
H18B C18 H18C 109(2)
Si9 C19 H19A 111.6(14)
Si9 C19 H19B 108.3(14)
H19A C19 H19B 108.6(19)
Si9 C19 H19C 107.1(14)
H19A C19 H19C 110(2)
H19B C19 H19C 111(2)
Si9 C20 H20A 113.6(14)
Si9 C20 H20B 111.7(14)
H20A C20 H20B 102.0(19)
Si9 C20 H20C 110.4(13)
H20A C20 H20C 109.2(18)
H20B C20 H20C 109.6(18)

loop_
_geom_bond_atom_site_label_1
_geom_bond_atom_site_label_2
_geom_bond_distance
Si1 C14 1.8561(15)
Si1 C13 1.8711(16)
Si1 C12 1.9001(15)
Si1 Si2 2.3466(5)
Si2 C16 1.8611(16)
Si2 C15 1.8657(16)
Si2 C3 1.9011(14)
Si6 C5 1.8293(15)
Si6 C18 1.857(2)
Si6 C17 1.859(2)
Si6 C7 1.8662(15)
Si9 C10 1.8340(15)
Si9 C20 1.8540(18)
Si9 C19 1.8563(18)
Si9 C8 1.8667(15)
C3 C4 1.4539(19)
C3 H3A 0.963(17)
C3 H3B 0.922(16)
C4 C5 1.197(2)
C7 C8 1.537(2)
C7 H7A 0.95(2)
C7 H7B 0.964(19)
C8 H8A 0.943(18)
C8 H8B 0.929(18)
C10 C11 1.197(2)
C11 C12 1.4574(19)
C12 H12A 0.953(19)
C12 H12B 0.955(19)
C13 H13A 0.94(2)
C13 H13B 0.94(2)
C13 H13C 0.95(2)
C14 H14A 0.93(2)
C14 H14B 0.93(2)
C14 H14C 0.93(2)
C15 H15A 0.91(2)
C15 H15B 0.94(2)
C15 H15C 0.96(2)
C16 H16A 0.88(2)
C16 H16B 0.92(2)
C16 H16C 0.97(2)
C17 H17A 0.94(3)
C17 H17B 0.91(3)
C17 H17C 0.97(3)
C18 H18A 0.91(3)
C18 H18B 0.93(3)
C18 H18C 0.91(3)
C19 H19A 0.98(2)
C19 H19B 0.94(2)
C19 H19C 0.93(2)
C20 H20A 0.96(2)
C20 H20B 0.92(2)
C20 H20C 0.98(2)

loop_
_geom_torsion_atom_site_label_1
_geom_torsion_atom_site_label_2
_geom_torsion_atom_site_label_3
_geom_torsion_atom_site_label_4
_geom_torsion
C14 Si1 Si2 C16 93.16(9)
C13 Si1 Si2 C16 -145.30(9)
C12 Si1 Si2 C16 -27.80(8)
C14 Si1 Si2 C15 -146.87(10)
C13 Si1 Si2 C15 -25.33(9)
C12 Si1 Si2 C15 92.18(8)
C14 Si1 Si2 C3 -27.63(9)
C13 Si1 Si2 C3 93.91(8)
C12 Si1 Si2 C3 -148.59(7)
C16 Si2 C3 C4 -53.19(12)
C15 Si2 C3 C4 -169.91(11)
Si1 Si2 C3 C4 70.27(10)
Si2 C3 C4 C5 7.1(18)
C3 C4 C5 Si6 -16(3)
C18 Si6 C5 C4 118.6(11)
C17 Si6 C5 C4 -120.7(11)
C7 Si6 C5 C4 -1.5(11)
C5 Si6 C7 C8 71.93(12)
C18 Si6 C7 C8 -47.23(15)
C17 Si6 C7 C8 -169.65(12)
Si6 C7 C8 Si9 -162.22(8)
C10 Si9 C8 C7 68.12(13)
C20 Si9 C8 C7 -52.58(13)
C19 Si9 C8 C7 -174.78(12)
C20 Si9 C10 C11 154.3(10)
C19 Si9 C10 C11 -84.5(10)
C8 Si9 C10 C11 33.6(10)
Si9 C10 C11 C12 -36(3)
C10 C11 C12 Si1 -6(2)
C14 Si1 C12 C11 -54.33(13)
C13 Si1 C12 C11 -170.97(12)
Si2 Si1 C12 C11 70.16(12)
